data_4305881
loop_
_publ_author_name
'Julie A. DuPont'
'Glenn P. A. Yap'
'Charles G. Riordan'

_publ_section_title
;
Influence of Ligand Electronic Effects on the Structure of Monovalent
Cobalt Complexes
;
_journal_name_full 'Inorganic Chemistry'
_journal_page_first 10700
_journal_page_last 10707
_journal_paper_doi 10.1021/ic800813u
_journal_volume 47
_journal_year 2008
_chemical_formula_sum 'C32 H52 B Co P S3'
_chemical_formula_weight 633.63
_chemical_name_systematic
;
 ?
;
_space_group_IT_number 14
_symmetry_cell_setting monoclinic
_symmetry_space_group_name_Hall '-P 2yn'
_symmetry_space_group_name_H-M 'P 1 21/n 1'
_atom_sites_solution_hydrogens geom
_atom_sites_solution_primary direct
_atom_sites_solution_secondary difmap
_audit_creation_method SHELXL-97
_cell_angle_alpha 90.00
_cell_angle_beta 103.606(3)
_cell_angle_gamma 90.00
_cell_formula_units_Z 4
_cell_length_a 15.713(4)
_cell_length_b 13.756(3)
_cell_length_c 16.610(4)
_cell_measurement_reflns_used 976
_cell_measurement_temperature 120(2)
_cell_measurement_theta_max 27.97
_cell_measurement_theta_min 2.52
_cell_volume 3489.5(14)
_computing_cell_refinement 'SAINT (Bruker, 2002)'
_computing_data_collection 'SMART (Bruker, 2002)'
_computing_data_reduction SAINT
_computing_molecular_graphics 'SHELXTL (Sheldrick, 2001)'
_computing_publication_material 'SHELXTL (Sheldrick, 2001)'
_computing_structure_refinement 'SHELXL-97 (Sheldrick, 1997)'
_computing_structure_solution 'SHELXS-97 (Sheldrick, 1990)'
_diffrn_ambient_temperature 120(2)
_diffrn_detector_area_resol_mean 836.6
_diffrn_measured_fraction_theta_full 1.000
_diffrn_measured_fraction_theta_max 0.939
_diffrn_measurement_device_type 'Bruker AXS APEX diffractometer'
_diffrn_measurement_method \w
_diffrn_radiation_monochromator graphite
_diffrn_radiation_source 'fine-focus sealed tube'
_diffrn_radiation_type MoK\a
_diffrn_radiation_wavelength 0.71073
_diffrn_reflns_av_R_equivalents 0.0263
_diffrn_reflns_av_sigmaI/netI 0.0228
_diffrn_reflns_limit_h_max 20
_diffrn_reflns_limit_h_min -20
_diffrn_reflns_limit_k_max 18
_diffrn_reflns_limit_k_min -18
_diffrn_reflns_limit_l_max 22
_diffrn_reflns_limit_l_min -22
_diffrn_reflns_number 35603
_diffrn_reflns_theta_full 25.00
_diffrn_reflns_theta_max 28.28
_diffrn_reflns_theta_min 1.94
_diffrn_standards_decay_% 1
_diffrn_standards_interval_count 0
_diffrn_standards_interval_time 0
_diffrn_standards_number 0
_exptl_absorpt_coefficient_mu 0.736
_exptl_absorpt_correction_T_max 0.8976
_exptl_absorpt_correction_T_min 0.8431
_exptl_absorpt_correction_type multi-scan
_exptl_absorpt_process_details 'SADABS (Sheldrick, 2003)'
_exptl_crystal_colour green
_exptl_crystal_density_diffrn 1.206
_exptl_crystal_density_method 'not measured'
_exptl_crystal_description block
_exptl_crystal_F_000 1356
_exptl_crystal_size_max 0.24
_exptl_crystal_size_mid 0.18
_exptl_crystal_size_min 0.15
_refine_diff_density_max 0.626
_refine_diff_density_min -0.602
_refine_diff_density_rms 0.060
_refine_ls_extinction_method none
_refine_ls_goodness_of_fit_ref 1.046
_refine_ls_hydrogen_treatment constr
_refine_ls_matrix_type full
_refine_ls_number_parameters 436
_refine_ls_number_reflns 8122
_refine_ls_number_restraints 0
_refine_ls_restrained_S_all 1.046
_refine_ls_R_factor_all 0.0517
_refine_ls_R_factor_gt 0.0461
_refine_ls_shift/su_max 0.001
_refine_ls_shift/su_mean 0.000
_refine_ls_structure_factor_coef Fsqd
_refine_ls_weighting_details 'calc w=1/[\s^2^(Fo^2^)+(0.0530P)^2^+3.0793P] where P=(Fo^2^+2Fc^2^)/3'
_refine_ls_weighting_scheme calc
_refine_ls_wR_factor_gt 0.1131
_refine_ls_wR_factor_ref 0.1181
_reflns_number_gt 7312
_reflns_number_total 8122
_reflns_threshold_expression >2sigma(I)
_cod_data_source_file ic800813u_si_001_5.cif
_cod_data_source_block char065
_cod_depositor_comments
;
The following automatic conversions were performed:
'_symmetry_cell_setting' value 'Monoclinic' changed to 'monoclinic'
according to '/home/saulius/struct/CIF-dictionaries/cif_core.dic'
dictionary named 'cif_core.dic' version 2.4.1 from 2010-06-29.

Automatic conversion script
Id: cif_fix_enum 1527 2010-12-29 10:47:43Z saulius 
;
_cod_database_code 4305881

loop_
_symmetry_equiv_pos_as_xyz
'x, y, z'
'-x+1/2, y+1/2, -z+1/2'
'-x, -y, -z'
'x-1/2, -y-1/2, z-1/2'

loop_
_atom_site_label
_atom_site_type_symbol
_atom_site_fract_x
_atom_site_fract_y
_atom_site_fract_z
_atom_site_U_iso_or_equiv
_atom_site_adp_type
_atom_site_occupancy
_atom_site_symmetry_multiplicity
_atom_site_calc_flag
_atom_site_refinement_flags
_atom_site_disorder_assembly
_atom_site_disorder_group
Co Co 0.341024(18) 0.22283(2) 0.109031(17) 0.02991(9) Uani 1 1 d . . .
B B 0.45599(14) 0.05463(16) 0.24508(14) 0.0254(4) Uani 1 1 d . . .
S1 S 0.32133(5) 0.05774(6) 0.09452(5) 0.02745(15) Uani 0.6146(6) 1 d P A 1
S2 S 0.34079(5) 0.21407(6) 0.24755(5) 0.02832(15) Uani 0.6146(6) 1 d P A 1
S3 S 0.49234(5) 0.21015(6) 0.14086(5) 0.02702(14) Uani 0.6146(6) 1 d P A 1
S1' S 0.38794(8) 0.08240(10) 0.06450(8) 0.02745(15) Uani 0.3854(6) 1 d P A 2
S2' S 0.28319(8) 0.14967(9) 0.20655(8) 0.02832(15) Uani 0.3854(6) 1 d P A 2
S3' S 0.46713(8) 0.25997(9) 0.19678(8) 0.02702(14) Uani 0.3854(6) 1 d P A 2
P P 0.26447(4) 0.33122(5) 0.01815(4) 0.03837(15) Uani 1 1 d . A .
C1 C 0.50528(14) -0.04730(15) 0.38774(13) 0.0312(4) Uani 1 1 d . . .
H1A H 0.4621 -0.0135 0.4083 0.037 Uiso 1 1 calc R A .
C2 C 0.55740(16) -0.11559(16) 0.43868(14) 0.0382(5) Uani 1 1 d . A .
H2A H 0.5490 -0.1276 0.4926 0.046 Uiso 1 1 calc R . .
C3 C 0.62107(16) -0.16588(18) 0.41126(16) 0.0437(6) Uani 1 1 d . . .
H3A H 0.6572 -0.2118 0.4461 0.052 Uiso 1 1 calc R A .
C4 C 0.63127(17) -0.1483(2) 0.33254(17) 0.0501(6) Uani 1 1 d . A .
H4A H 0.6745 -0.1827 0.3125 0.060 Uiso 1 1 calc R . .
C5 C 0.57858(15) -0.08029(18) 0.28230(15) 0.0403(5) Uani 1 1 d . . .
H5A H 0.5869 -0.0698 0.2281 0.048 Uiso 1 1 calc R A .
C6 C 0.51385(12) -0.02645(14) 0.30761(12) 0.0263(4) Uani 1 1 d . A .
C8 C 0.30333(14) 0.00762(17) -0.01139(13) 0.0338(5) Uani 1 1 d . . .
C7 C 0.4170(7) -0.0043(10) 0.1543(5) 0.023(2) Uani 0.6146(6) 1 d P A 1
H7A H 0.4015 -0.0719 0.1655 0.027 Uiso 0.6146(6) 1 calc PR A 1
H7B H 0.4628 -0.0066 0.1224 0.027 Uiso 0.6146(6) 1 calc PR A 1
C9 C 0.2758(3) -0.1025(3) -0.0057(3) 0.0436(8) Uani 0.6146(6) 1 d P A 1
H9A H 0.2663 -0.1326 -0.0606 0.065 Uiso 0.6146(6) 1 calc PR A 1
H9B H 0.2217 -0.1058 0.0137 0.065 Uiso 0.6146(6) 1 calc PR A 1
H9C H 0.3225 -0.1373 0.0331 0.065 Uiso 0.6146(6) 1 calc PR A 1
C10 C 0.2257(3) 0.0620(3) -0.0623(2) 0.0447(8) Uani 0.6146(6) 1 d P A 1
H10A H 0.2074 0.0320 -0.1171 0.067 Uiso 0.6146(6) 1 calc PR A 1
H10B H 0.2420 0.1299 -0.0683 0.067 Uiso 0.6146(6) 1 calc PR A 1
H10C H 0.1773 0.0595 -0.0344 0.067 Uiso 0.6146(6) 1 calc PR A 1
C11 C 0.3823(2) 0.0122(3) -0.0467(2) 0.0389(7) Uani 0.6146(6) 1 d P A 1
H11A H 0.3678 -0.0140 -0.1032 0.058 Uiso 0.6146(6) 1 calc PR A 1
H11B H 0.4296 -0.0264 -0.0123 0.058 Uiso 0.6146(6) 1 calc PR A 1
H11C H 0.4014 0.0799 -0.0479 0.058 Uiso 0.6146(6) 1 calc PR A 1
C7' C 0.4170(13) 0.0062(16) 0.1559(12) 0.036(5) Uani 0.3854(6) 1 d P A 2
H7'A H 0.3639 -0.0306 0.1596 0.044 Uiso 0.3854(6) 1 calc PR A 2
H7'B H 0.4604 -0.0419 0.1462 0.044 Uiso 0.3854(6) 1 calc PR A 2
C9' C 0.3451(4) -0.0852(5) -0.0281(4) 0.0436(8) Uani 0.3854(6) 1 d P A 2
H9'A H 0.3068 -0.1186 -0.0750 0.065 Uiso 0.3854(6) 1 calc PR A 2
H9'B H 0.3545 -0.1269 0.0211 0.065 Uiso 0.3854(6) 1 calc PR A 2
H9'C H 0.4015 -0.0712 -0.0412 0.065 Uiso 0.3854(6) 1 calc PR A 2
C10' C 0.2867(4) 0.0747(5) -0.0907(4) 0.0447(8) Uani 0.3854(6) 1 d P A 2
H10D H 0.2402 0.0464 -0.1343 0.067 Uiso 0.3854(6) 1 calc PR A 2
H10E H 0.3406 0.0796 -0.1105 0.067 Uiso 0.3854(6) 1 calc PR A 2
H10F H 0.2690 0.1396 -0.0766 0.067 Uiso 0.3854(6) 1 calc PR A 2
C11' C 0.2222(4) -0.0022(5) 0.0172(4) 0.0389(7) Uani 0.3854(6) 1 d P A 2
H11D H 0.1807 -0.0430 -0.0217 0.058 Uiso 0.3854(6) 1 calc PR A 2
H11E H 0.1965 0.0622 0.0203 0.058 Uiso 0.3854(6) 1 calc PR A 2
H11F H 0.2352 -0.0325 0.0722 0.058 Uiso 0.3854(6) 1 calc PR A 2
C13 C 0.22985(15) 0.23053(17) 0.26872(14) 0.0377(5) Uani 1 1 d . . .
C12 C 0.3791(15) 0.0971(16) 0.2870(13) 0.0281(12) Uani 0.6146(6) 1 d P A 1
H12A H 0.4021 0.1017 0.3477 0.034 Uiso 0.6146(6) 1 calc PR A 1
H12B H 0.3293 0.0510 0.2764 0.034 Uiso 0.6146(6) 1 calc PR A 1
C14 C 0.2438(3) 0.2208(3) 0.3654(3) 0.0423(8) Uani 0.6146(6) 1 d P A 1
H14A H 0.1877 0.2303 0.3806 0.064 Uiso 0.6146(6) 1 calc PR A 1
H14B H 0.2857 0.2700 0.3929 0.064 Uiso 0.6146(6) 1 calc PR A 1
H14C H 0.2665 0.1558 0.3828 0.064 Uiso 0.6146(6) 1 calc PR A 1
C15 C 0.2045(3) 0.3319(4) 0.2438(3) 0.0553(10) Uani 0.6146(6) 1 d P A 1
H15A H 0.1436 0.3429 0.2465 0.083 Uiso 0.6146(6) 1 calc PR A 1
H15B H 0.2102 0.3428 0.1870 0.083 Uiso 0.6146(6) 1 calc PR A 1
H15C H 0.2428 0.3770 0.2813 0.083 Uiso 0.6146(6) 1 calc PR A 1
C16 C 0.1676(3) 0.1551(4) 0.2260(3) 0.0592(11) Uani 0.6146(6) 1 d P A 1
H16A H 0.1104 0.1651 0.2386 0.089 Uiso 0.6146(6) 1 calc PR A 1
H16B H 0.1899 0.0905 0.2452 0.089 Uiso 0.6146(6) 1 calc PR A 1
H16C H 0.1616 0.1599 0.1661 0.089 Uiso 0.6146(6) 1 calc PR A 1
C12' C 0.372(2) 0.095(3) 0.283(2) 0.0281(12) Uani 0.3854(6) 1 d P A 2
H12C H 0.3949 0.1431 0.3265 0.034 Uiso 0.3854(6) 1 calc PR A 2
H12D H 0.3486 0.0394 0.3087 0.034 Uiso 0.3854(6) 1 calc PR A 2
C14' C 0.2050(5) 0.1776(5) 0.3372(4) 0.0423(8) Uani 0.3854(6) 1 d P A 2
H14D H 0.1679 0.2193 0.3625 0.064 Uiso 0.3854(6) 1 calc PR A 2
H14E H 0.2579 0.1598 0.3789 0.064 Uiso 0.3854(6) 1 calc PR A 2
H14F H 0.1727 0.1186 0.3155 0.064 Uiso 0.3854(6) 1 calc PR A 2
C15' C 0.1407(5) 0.2594(6) 0.2027(4) 0.0553(10) Uani 0.3854(6) 1 d P A 2
H15D H 0.1048 0.3007 0.2297 0.083 Uiso 0.3854(6) 1 calc PR A 2
H15E H 0.1082 0.2003 0.1819 0.083 Uiso 0.3854(6) 1 calc PR A 2
H15F H 0.1550 0.2949 0.1565 0.083 Uiso 0.3854(6) 1 calc PR A 2
C16' C 0.2804(4) 0.3219(6) 0.2930(5) 0.0592(11) Uani 0.3854(6) 1 d P A 2
H16D H 0.2488 0.3637 0.3239 0.089 Uiso 0.3854(6) 1 calc PR A 2
H16E H 0.2875 0.3559 0.2432 0.089 Uiso 0.3854(6) 1 calc PR A 2
H16F H 0.3382 0.3061 0.3280 0.089 Uiso 0.3854(6) 1 calc PR A 2
C18 C 0.55282(14) 0.32929(15) 0.16455(14) 0.0333(4) Uani 1 1 d . . .
C17 C 0.5264(8) 0.1404(10) 0.2354(7) 0.033(4) Uani 0.6146(6) 1 d P A 1
H17A H 0.5838 0.1100 0.2367 0.040 Uiso 0.6146(6) 1 calc PR A 1
H17B H 0.5342 0.1850 0.2834 0.040 Uiso 0.6146(6) 1 calc PR A 1
C19 C 0.6506(3) 0.3031(3) 0.1991(3) 0.0431(7) Uani 0.6146(6) 1 d P A 1
H19A H 0.6857 0.3627 0.2067 0.065 Uiso 0.6146(6) 1 calc PR A 1
H19B H 0.6702 0.2603 0.1600 0.065 Uiso 0.6146(6) 1 calc PR A 1
H19C H 0.6576 0.2699 0.2524 0.065 Uiso 0.6146(6) 1 calc PR A 1
C20 C 0.5411(3) 0.3803(3) 0.0830(3) 0.0450(8) Uani 0.6146(6) 1 d P A 1
H20A H 0.5726 0.4423 0.0911 0.068 Uiso 0.6146(6) 1 calc PR A 1
H20B H 0.4786 0.3924 0.0598 0.068 Uiso 0.6146(6) 1 calc PR A 1
H20C H 0.5643 0.3395 0.0447 0.068 Uiso 0.6146(6) 1 calc PR A 1
C21 C 0.5180(3) 0.3856(3) 0.2269(3) 0.0408(7) Uani 0.6146(6) 1 d P A 1
H21A H 0.5506 0.4467 0.2394 0.061 Uiso 0.6146(6) 1 calc PR A 1
H21B H 0.5249 0.3472 0.2777 0.061 Uiso 0.6146(6) 1 calc PR A 1
H21C H 0.4558 0.3998 0.2044 0.061 Uiso 0.6146(6) 1 calc PR A 1
C17' C 0.5231(9) 0.1454(13) 0.2358(11) 0.024(5) Uani 0.3854(6) 1 d P A 2
H17C H 0.5597 0.1248 0.1978 0.029 Uiso 0.3854(6) 1 calc PR A 2
H17D H 0.5627 0.1578 0.2907 0.029 Uiso 0.3854(6) 1 calc PR A 2
C19' C 0.6248(4) 0.3550(5) 0.2411(4) 0.0431(7) Uani 0.3854(6) 1 d P A 2
H19D H 0.6666 0.3998 0.2253 0.065 Uiso 0.3854(6) 1 calc PR A 2
H19E H 0.6553 0.2956 0.2645 0.065 Uiso 0.3854(6) 1 calc PR A 2
H19F H 0.5985 0.3861 0.2825 0.065 Uiso 0.3854(6) 1 calc PR A 2
C20' C 0.5055(5) 0.4284(4) 0.1293(4) 0.0450(8) Uani 0.3854(6) 1 d P A 2
H20D H 0.5491 0.4744 0.1183 0.068 Uiso 0.3854(6) 1 calc PR A 2
H20E H 0.4766 0.4564 0.1702 0.068 Uiso 0.3854(6) 1 calc PR A 2
H20F H 0.4618 0.4153 0.0778 0.068 Uiso 0.3854(6) 1 calc PR A 2
C21' C 0.5888(4) 0.2828(4) 0.0990(4) 0.0408(7) Uani 0.3854(6) 1 d P A 2
H21D H 0.6276 0.3286 0.0799 0.061 Uiso 0.3854(6) 1 calc PR A 2
H21E H 0.5405 0.2646 0.0524 0.061 Uiso 0.3854(6) 1 calc PR A 2
H21F H 0.6218 0.2245 0.1214 0.061 Uiso 0.3854(6) 1 calc PR A 2
C22 C 0.37477(18) 0.3005(2) -0.08854(15) 0.0469(6) Uani 1 1 d . A .
H22A H 0.4073 0.2605 -0.0455 0.056 Uiso 1 1 calc R . .
C23 C 0.4022(2) 0.3110(3) -0.16171(18) 0.0613(8) Uani 1 1 d . . .
H23A H 0.4533 0.2788 -0.1690 0.074 Uiso 1 1 calc R . .
C24 C 0.3533(3) 0.3697(3) -0.22437(18) 0.0704(10) Uani 1 1 d . . .
H24A H 0.3711 0.3767 -0.2749 0.085 Uiso 1 1 calc R . .
C25 C 0.2803(2) 0.4172(3) -0.21391(18) 0.0639(9) Uani 1 1 d . . .
H25A H 0.2480 0.4573 -0.2569 0.077 Uiso 1 1 calc R . .
C26 C 0.25365(18) 0.4071(2) -0.14153(16) 0.0520(7) Uani 1 1 d . A .
H26A H 0.2030 0.4406 -0.1346 0.062 Uiso 1 1 calc R . .
C27 C 0.30021(16) 0.34790(18) -0.07782(14) 0.0401(5) Uani 1 1 d . . .
C28 C 0.2644(3) 0.4570(2) 0.05464(19) 0.0780(12) Uani 1 1 d . . .
H28A H 0.2284 0.4973 0.0109 0.117 Uiso 1 1 calc R A .
H28B H 0.3245 0.4820 0.0686 0.117 Uiso 1 1 calc R . .
H28C H 0.2403 0.4590 0.1039 0.117 Uiso 1 1 calc R . .
C29 C 0.14689(17) 0.3083(3) -0.0198(2) 0.0610(8) Uani 1 1 d . . .
H29A H 0.1204 0.3612 -0.0568 0.092 Uiso 1 1 calc R A .
H29B H 0.1193 0.3047 0.0272 0.092 Uiso 1 1 calc R . .
H29C H 0.1382 0.2466 -0.0502 0.092 Uiso 1 1 calc R . .
C30 C 1.0209(9) 0.0044(12) 0.0759(9) 0.063(3) Uani 0.50 1 d PG B -1
H30A H 1.0361 0.0088 0.1346 0.075 Uiso 0.50 1 calc PR B -1
C31 C 0.9961(9) 0.0873(12) 0.0283(9) 0.056(3) Uani 0.50 1 d PG B -1
H31A H 0.9943 0.1484 0.0545 0.067 Uiso 0.50 1 calc PR B -1
C32 C 0.9739(10) 0.0808(12) -0.0576(9) 0.065(3) Uani 0.50 1 d PG B -1
H32A H 0.9569 0.1375 -0.0901 0.077 Uiso 0.50 1 calc PR B -1
C33 C 0.9766(11) -0.0086(12) -0.0960(9) 0.069(4) Uani 0.50 1 d PG B -1
H33A H 0.9615 -0.0130 -0.1547 0.082 Uiso 0.50 1 calc PR B -1
C34 C 1.0015(11) -0.0915(12) -0.0484(9) 0.073(5) Uani 0.50 1 d PG B -1
H34A H 1.0033 -0.1526 -0.0746 0.088 Uiso 0.50 1 calc PR B -1
C35 C 1.0236(9) -0.0850(12) 0.0375(9) 0.063(4) Uani 0.50 1 d PG B -1
H35A H 1.0406 -0.1416 0.0700 0.075 Uiso 0.50 1 calc PR B -1

loop_
_atom_site_aniso_label
_atom_site_aniso_U_11
_atom_site_aniso_U_22
_atom_site_aniso_U_33
_atom_site_aniso_U_23
_atom_site_aniso_U_13
_atom_site_aniso_U_12
Co 0.03101(16) 0.03236(16) 0.02375(15) -0.00139(10) 0.00120(11) 0.00807(11)
B 0.0240(10) 0.0263(10) 0.0249(10) -0.0021(8) 0.0035(8) 0.0036(8)
S1 0.0224(3) 0.0361(4) 0.0223(3) -0.0084(3) 0.0021(2) 0.0017(3)
S2 0.0287(3) 0.0303(3) 0.0239(3) -0.0040(2) 0.0020(2) 0.0102(3)
S3 0.0282(3) 0.0247(3) 0.0260(3) -0.0008(2) 0.0021(2) 0.0017(2)
S1' 0.0224(3) 0.0361(4) 0.0223(3) -0.0084(3) 0.0021(2) 0.0017(3)
S2' 0.0287(3) 0.0303(3) 0.0239(3) -0.0040(2) 0.0020(2) 0.0102(3)
S3' 0.0282(3) 0.0247(3) 0.0260(3) -0.0008(2) 0.0021(2) 0.0017(2)
P 0.0443(3) 0.0380(3) 0.0297(3) 0.0037(2) 0.0023(2) 0.0122(2)
C1 0.0325(10) 0.0272(10) 0.0328(11) -0.0013(8) 0.0057(8) -0.0002(8)
C2 0.0453(12) 0.0346(11) 0.0317(11) 0.0032(9) 0.0029(9) -0.0007(9)
C3 0.0423(12) 0.0400(12) 0.0429(13) 0.0072(10) -0.0020(10) 0.0111(10)
C4 0.0460(14) 0.0565(16) 0.0482(15) 0.0079(12) 0.0117(11) 0.0260(12)
C5 0.0401(12) 0.0480(13) 0.0331(12) 0.0047(10) 0.0091(9) 0.0151(10)
C6 0.0255(9) 0.0229(9) 0.0283(10) -0.0028(7) 0.0019(7) -0.0003(7)
C8 0.0302(10) 0.0462(12) 0.0236(10) -0.0152(9) 0.0035(8) -0.0025(9)
C7 0.023(4) 0.026(3) 0.015(3) -0.001(2) -0.004(2) 0.008(3)
C9 0.0437(17) 0.0477(18) 0.0390(18) -0.0199(14) 0.0089(14) -0.0102(15)
C10 0.0399(17) 0.064(2) 0.0267(16) -0.0143(14) 0.0001(12) -0.0017(16)
C11 0.0344(15) 0.0516(19) 0.0321(16) -0.0120(13) 0.0107(12) -0.0039(14)
C7' 0.034(8) 0.023(6) 0.057(9) -0.014(4) 0.020(6) -0.007(4)
C9' 0.0437(17) 0.0477(18) 0.0390(18) -0.0199(14) 0.0089(14) -0.0102(15)
C10' 0.0399(17) 0.064(2) 0.0267(16) -0.0143(14) 0.0001(12) -0.0017(16)
C11' 0.0344(15) 0.0516(19) 0.0321(16) -0.0120(13) 0.0107(12) -0.0039(14)
C13 0.0372(11) 0.0438(12) 0.0331(12) -0.0083(9) 0.0104(9) 0.0150(9)
C12 0.028(3) 0.0288(13) 0.026(2) -0.0022(16) 0.0033(19) 0.0055(18)
C14 0.050(2) 0.044(2) 0.036(2) -0.0001(14) 0.0170(16) 0.0119(15)
C15 0.058(2) 0.070(3) 0.0396(19) 0.0062(17) 0.0141(16) 0.042(2)
C16 0.0323(17) 0.083(3) 0.062(2) -0.030(2) 0.0094(16) 0.0065(18)
C12' 0.028(3) 0.0288(13) 0.026(2) -0.0022(16) 0.0033(19) 0.0055(18)
C14' 0.050(2) 0.044(2) 0.036(2) -0.0001(14) 0.0170(16) 0.0119(15)
C15' 0.058(2) 0.070(3) 0.0396(19) 0.0062(17) 0.0141(16) 0.042(2)
C16' 0.0323(17) 0.083(3) 0.062(2) -0.030(2) 0.0094(16) 0.0065(18)
C18 0.0344(10) 0.0284(10) 0.0355(11) -0.0001(8) 0.0051(9) -0.0043(8)
C17 0.041(5) 0.030(5) 0.023(5) 0.002(3) -0.004(4) 0.012(3)
C19 0.0353(16) 0.0360(17) 0.055(2) -0.0040(14) 0.0038(14) -0.0084(13)
C20 0.055(2) 0.0346(16) 0.0437(19) 0.0067(13) 0.0087(15) -0.0046(14)
C21 0.0475(18) 0.0315(15) 0.0432(18) -0.0044(13) 0.0103(14) -0.0040(13)
C17' 0.008(5) 0.024(7) 0.039(10) 0.000(5) 0.001(5) -0.009(4)
C19' 0.0353(16) 0.0360(17) 0.055(2) -0.0040(14) 0.0038(14) -0.0084(13)
C20' 0.055(2) 0.0346(16) 0.0437(19) 0.0067(13) 0.0087(15) -0.0046(14)
C21' 0.0475(18) 0.0315(15) 0.0432(18) -0.0044(13) 0.0103(14) -0.0040(13)
C22 0.0535(15) 0.0541(15) 0.0300(12) 0.0036(10) 0.0039(10) -0.0013(12)
C23 0.0673(19) 0.078(2) 0.0401(15) 0.0032(14) 0.0164(13) -0.0051(16)
C24 0.087(2) 0.091(2) 0.0292(14) 0.0114(14) 0.0064(14) -0.028(2)
C25 0.0596(18) 0.082(2) 0.0398(15) 0.0221(14) -0.0090(13) -0.0168(16)
C26 0.0459(14) 0.0607(16) 0.0401(14) 0.0155(12) -0.0087(11) -0.0113(12)
C27 0.0426(12) 0.0437(13) 0.0285(11) 0.0057(9) -0.0028(9) -0.0068(10)
C28 0.136(3) 0.0419(15) 0.0447(16) -0.0008(12) -0.0010(18) 0.0361(18)
C29 0.0376(13) 0.079(2) 0.0655(19) 0.0283(16) 0.0097(13) 0.0222(14)
C30 0.042(4) 0.116(9) 0.026(6) -0.006(5) 0.000(4) -0.028(5)
C31 0.044(6) 0.047(5) 0.079(8) -0.018(5) 0.020(6) -0.015(4)
C32 0.052(6) 0.065(7) 0.070(8) 0.013(5) 0.001(5) -0.008(5)
C33 0.067(6) 0.085(7) 0.041(8) -0.006(5) -0.012(4) -0.007(5)
C34 0.054(6) 0.077(8) 0.072(7) -0.017(6) -0.018(5) 0.000(5)
C35 0.042(5) 0.071(7) 0.062(7) 0.027(5) -0.015(4) -0.009(5)

loop_
_atom_type_symbol
_atom_type_description
_atom_type_scat_dispersion_real
_atom_type_scat_dispersion_imag
_atom_type_scat_source
C C 0.0033 0.0016 'International Tables Vol C Tables 4.2.6.8 and 6.1.1.4'
H H 0.0000 0.0000 'International Tables Vol C Tables 4.2.6.8 and 6.1.1.4'
B B 0.0013 0.0007 'International Tables Vol C Tables 4.2.6.8 and 6.1.1.4'
P P 0.1023 0.0942 'International Tables Vol C Tables 4.2.6.8 and 6.1.1.4'
S S 0.1246 0.1234 'International Tables Vol C Tables 4.2.6.8 and 6.1.1.4'
Co Co 0.3494 0.9721 'International Tables Vol C Tables 4.2.6.8 and 6.1.1.4'

loop_
_geom_angle_atom_site_label_1
_geom_angle_atom_site_label_2
_geom_angle_atom_site_label_3
_geom_angle
_geom_angle_site_symmetry_1
_geom_angle_site_symmetry_3
_geom_angle_publ_flag
S3' Co S1' 95.86(5) . . ?
S3' Co P 122.60(4) . . ?
S1' Co P 120.71(4) . . ?
S3' Co S2' 94.51(5) . . ?
S1' Co S2' 94.07(5) . . ?
P Co S2' 122.01(4) . . ?
S3' Co S1 111.89(4) . . ?
S1' Co S1 33.33(4) . . ?
P Co S1 123.05(3) . . ?
S2' Co S1 64.53(4) . . ?
S3' Co S2 64.44(4) . . ?
S1' Co S2 111.12(4) . . ?
P Co S2 125.20(3) . . ?
S2' Co S2 33.87(4) . . ?
S1 Co S2 91.22(3) . . ?
S3' Co S3 32.89(4) . . ?
S1' Co S3 67.24(4) . . ?
P Co S3 123.99(3) . . ?
S2' Co S3 111.42(4) . . ?
S1 Co S3 93.16(3) . . ?
S2 Co S3 90.62(3) . . ?
C7' B C12 112.4(11) . . ?
C7' B C6 109.6(8) . . ?
C12 B C6 109.1(7) . . ?
C7' B C17 109.0(8) . . ?
C12 B C17 111.4(9) . . ?
C6 B C17 105.2(4) . . ?
C7' B C17' 109.7(10) . . ?
C12 B C17' 108.6(10) . . ?
C6 B C17' 107.4(6) . . ?
C7' B C12' 108.4(15) . . ?
C6 B C12' 110.7(10) . . ?
C17 B C12' 113.8(13) . . ?
C17' B C12' 110.9(14) . . ?
C12 B C7 113.6(9) . . ?
C6 B C7 105.5(4) . . ?
C17 B C7 111.4(6) . . ?
C17' B C7 112.4(7) . . ?
C12' B C7 109.7(13) . . ?
C7 S1 C8 105.5(4) . . ?
C7 S1 Co 109.5(4) . . ?
C8 S1 Co 117.09(9) . . ?
C12 S2 C13 106.8(8) . . ?
C12 S2 Co 109.5(8) . . ?
C13 S2 Co 113.68(8) . . ?
C17 S3 C18 104.4(4) . . ?
C17 S3 Co 108.4(4) . . ?
C18 S3 Co 114.90(8) . . ?
C7' S1' C8 104.0(7) . . ?
C7' S1' Co 105.0(8) . . ?
C8 S1' Co 116.68(9) . . ?
C12' S2' C13 103.8(13) . . ?
C12' S2' Co 108.0(12) . . ?
C13 S2' Co 116.25(10) . . ?
C18 S3' C17' 103.0(4) . . ?
C18 S3' Co 122.08(9) . . ?
C17' S3' Co 108.1(4) . . ?
C27 P C29 102.31(13) . . ?
C27 P C28 101.21(15) . . ?
C29 P C28 101.38(18) . . ?
C27 P Co 116.24(8) . . ?
C29 P Co 116.85(10) . . ?
C28 P Co 116.36(10) . . ?
C2 C1 C6 122.8(2) . . ?
C3 C2 C1 120.4(2) . . ?
C4 C3 C2 118.8(2) . . ?
C3 C4 C5 120.2(2) . . ?
C4 C5 C6 123.2(2) . . ?
C1 C6 C5 114.62(19) . . ?
C1 C6 B 125.26(17) . . ?
C5 C6 B 120.12(18) . . ?
C11' C8 C9' 115.8(4) . . ?
C11' C8 C11 175.0(3) . . ?
C9' C8 C11 61.3(3) . . ?
C11' C8 C10 65.0(3) . . ?
C9' C8 C10 130.8(3) . . ?
C11 C8 C10 113.3(3) . . ?
C11' C8 C10' 109.8(4) . . ?
C9' C8 C10' 109.8(4) . . ?
C11 C8 C10' 68.7(3) . . ?
C11' C8 C9 67.8(3) . . ?
C9' C8 C9 47.9(3) . . ?
C11 C8 C9 109.1(3) . . ?
C10 C8 C9 108.2(3) . . ?
C10' C8 C9 127.9(3) . . ?
C11' C8 S1 71.1(2) . . ?
C9' C8 S1 121.4(3) . . ?
C11 C8 S1 113.77(18) . . ?
C10 C8 S1 105.71(19) . . ?
C10' C8 S1 122.3(3) . . ?
C9 C8 S1 106.46(19) . . ?
C11' C8 S1' 111.1(3) . . ?
C9' C8 S1' 108.4(3) . . ?
C11 C8 S1' 73.87(17) . . ?
C10 C8 S1' 116.7(2) . . ?
C10' C8 S1' 100.9(3) . . ?
C9 C8 S1' 129.4(2) . . ?
B C7 S1 110.1(7) . . ?
B C7' S1' 119.9(13) . . ?
C14' C13 C15 125.2(3) . . ?
C14' C13 C16 76.1(4) . . ?
C15 C13 C16 114.8(3) . . ?
C14' C13 C16' 115.3(5) . . ?
C15 C13 C16' 51.2(4) . . ?
C16 C13 C16' 165.1(5) . . ?
C15 C13 C14 109.2(3) . . ?
C16 C13 C14 110.2(3) . . ?
C16' C13 C14 81.9(4) . . ?
C14' C13 C15' 107.5(4) . . ?
C15 C13 C15' 56.3(4) . . ?
C16 C13 C15' 58.6(4) . . ?
C16' C13 C15' 107.4(5) . . ?
C14 C13 C15' 127.2(3) . . ?
C14' C13 S2' 111.7(3) . . ?
C15 C13 S2' 122.5(2) . . ?
C16 C13 S2' 69.32(19) . . ?
C16' C13 S2' 112.1(3) . . ?
C14 C13 S2' 123.1(2) . . ?
C15' C13 S2' 101.8(3) . . ?
C14' C13 S2 120.7(3) . . ?
C15 C13 S2 105.2(2) . . ?
C16 C13 S2 111.3(2) . . ?
C16' C13 S2 72.1(3) . . ?
C14 C13 S2 105.6(2) . . ?
C15' C13 S2 126.9(3) . . ?
B C12 S2 112.6(12) . . ?
B C12' S2' 115(2) . . ?
C21' C18 C21 174.3(3) . . ?
C21' C18 C20 61.7(3) . . ?
C21 C18 C20 113.3(3) . . ?
C21' C18 C19' 112.0(4) . . ?
C21 C18 C19' 67.9(3) . . ?
C20 C18 C19' 123.6(3) . . ?
C21' C18 C19 69.9(3) . . ?
C21 C18 C19 110.8(3) . . ?
C20 C18 C19 110.1(3) . . ?
C21' C18 C20' 108.9(4) . . ?
C21 C18 C20' 66.2(3) . . ?
C20 C18 C20' 47.2(3) . . ?
C19' C18 C20' 107.2(4) . . ?
C19 C18 C20' 132.0(3) . . ?
C21' C18 S3' 115.0(3) . . ?
C21 C18 S3' 69.72(18) . . ?
C20 C18 S3' 124.5(2) . . ?
C19' C18 S3' 109.1(3) . . ?
C19 C18 S3' 120.3(2) . . ?
C20' C18 S3' 103.9(3) . . ?
C21' C18 S3 74.5(3) . . ?
C21 C18 S3 110.22(19) . . ?
C20 C18 S3 105.6(2) . . ?
C19' C18 S3 127.6(3) . . ?
C19 C18 S3 106.38(19) . . ?
C20' C18 S3 119.8(3) . . ?
B C17 S3 113.3(6) . . ?
B C17' S3' 114.4(8) . . ?
C27 C22 C23 120.5(3) . . ?
C22 C23 C24 118.9(3) . . ?
C25 C24 C23 120.8(3) . . ?
C24 C25 C26 120.2(3) . . ?
C25 C26 C27 120.6(3) . . ?
C22 C27 C26 118.9(2) . . ?
C22 C27 P 119.69(18) . . ?
C26 C27 P 121.4(2) . . ?
C31 C30 C35 120.0 . . ?
C30 C31 C32 120.0 . . ?
C33 C32 C31 120.0 . . ?
C32 C33 C34 120.0 . . ?
C35 C34 C33 120.0 . . ?
C34 C35 C30 120.0 . . ?

loop_
_geom_bond_atom_site_label_1
_geom_bond_atom_site_label_2
_geom_bond_distance
_geom_bond_site_symmetry_2
_geom_bond_publ_flag
Co S3' 2.2256(13) . ?
Co S1' 2.2536(13) . ?
Co P 2.2570(7) . ?
Co S2' 2.2704(14) . ?
Co S1 2.2969(10) . ?
Co S2 2.3048(10) . ?
Co S3 2.3178(10) . ?
B C7' 1.61(2) . ?
B C12 1.64(3) . ?
B C6 1.645(3) . ?
B C17 1.650(11) . ?
B C17' 1.664(13) . ?
B C12' 1.68(4) . ?
B C7 1.694(11) . ?
S1 C7 1.809(9) . ?
S1 C8 1.848(2) . ?
S2 C12 1.79(2) . ?
S2 C13 1.872(2) . ?
S3 C17 1.811(11) . ?
S3 C18 1.889(2) . ?
S1' C7' 1.812(18) . ?
S1' C8 1.904(2) . ?
S2' C12' 1.81(3) . ?
S2' C13 1.848(2) . ?
S3' C18 1.830(3) . ?
S3' C17' 1.847(19) . ?
P C27 1.825(3) . ?
P C29 1.834(3) . ?
P C28 1.834(3) . ?
C1 C2 1.394(3) . ?
C1 C6 1.399(3) . ?
C2 C3 1.379(4) . ?
C3 C4 1.376(4) . ?
C4 C5 1.390(3) . ?
C5 C6 1.400(3) . ?
C8 C11' 1.468(6) . ?
C8 C9' 1.492(7) . ?
C8 C11 1.494(4) . ?
C8 C10 1.509(5) . ?
C8 C10' 1.579(7) . ?
C8 C9 1.584(5) . ?
C13 C14' 1.478(7) . ?
C13 C15 1.482(5) . ?
C13 C16 1.486(5) . ?
C13 C16' 1.491(8) . ?
C13 C14 1.574(5) . ?
C13 C15' 1.612(7) . ?
C18 C21' 1.484(7) . ?
C18 C21 1.497(4) . ?
C18 C20 1.498(4) . ?
C18 C19' 1.531(6) . ?
C18 C19 1.550(4) . ?
C18 C20' 1.597(7) . ?
C22 C27 1.388(4) . ?
C22 C23 1.389(4) . ?
C23 C24 1.396(5) . ?
C24 C25 1.366(5) . ?
C25 C26 1.370(4) . ?
C26 C27 1.397(3) . ?
C30 C31 1.3900 . ?
C30 C35 1.3900 . ?
C31 C32 1.3900 . ?
C32 C33 1.3900 . ?
C33 C34 1.3900 . ?
C34 C35 1.3900 . ?

loop_
_geom_torsion_atom_site_label_1
_geom_torsion_atom_site_label_2
_geom_torsion_atom_site_label_3
_geom_torsion_atom_site_label_4
_geom_torsion
_geom_torsion_site_symmetry_1
_geom_torsion_site_symmetry_2
_geom_torsion_site_symmetry_3
_geom_torsion_site_symmetry_4
_geom_torsion_publ_flag
S3' Co S1 C7 -3.1(4) . . . . ?
S1' Co S1 C7 62.6(4) . . . . ?
P Co S1 C7 159.5(4) . . . . ?
S2' Co S1 C7 -87.6(4) . . . . ?
S2 Co S1 C7 -66.0(4) . . . . ?
S3 Co S1 C7 24.7(4) . . . . ?
S3' Co S1 C8 -123.22(9) . . . . ?
S1' Co S1 C8 -57.47(10) . . . . ?
P Co S1 C8 39.39(9) . . . . ?
S2' Co S1 C8 152.38(9) . . . . ?
S2 Co S1 C8 173.95(8) . . . . ?
S3 Co S1 C8 -95.36(8) . . . . ?
S3' Co S2 C12 -85.9(8) . . . . ?
S1' Co S2 C12 0.5(8) . . . . ?
P Co S2 C12 160.9(8) . . . . ?
S2' Co S2 C12 64.4(8) . . . . ?
S1 Co S2 C12 27.9(8) . . . . ?
S3 Co S2 C12 -65.3(8) . . . . ?
S3' Co S2 C13 154.81(10) . . . . ?
S1' Co S2 C13 -118.82(9) . . . . ?
P Co S2 C13 41.65(10) . . . . ?
S2' Co S2 C13 -54.85(10) . . . . ?
S1 Co S2 C13 -91.40(9) . . . . ?
S3 Co S2 C13 175.42(9) . . . . ?
S3' Co S3 C17 65.1(4) . . . . ?
S1' Co S3 C17 -83.4(4) . . . . ?
P Co S3 C17 163.9(4) . . . . ?
S2' Co S3 C17 1.9(4) . . . . ?
S1 Co S3 C17 -62.0(4) . . . . ?
S2 Co S3 C17 29.3(4) . . . . ?
S3' Co S3 C18 -51.18(10) . . . . ?
S1' Co S3 C18 160.33(9) . . . . ?
P Co S3 C18 47.68(9) . . . . ?
S2' Co S3 C18 -114.37(9) . . . . ?
S1 Co S3 C18 -178.21(9) . . . . ?
S2 Co S3 C18 -86.96(9) . . . . ?
S3' Co S1' C7' 61.9(7) . . . . ?
P Co S1' C7' -164.4(7) . . . . ?
S2' Co S1' C7' -33.0(7) . . . . ?
S1 Co S1' C7' -59.8(7) . . . . ?
S2 Co S1' C7' -2.9(7) . . . . ?
S3 Co S1' C7' 78.5(7) . . . . ?
S3' Co S1' C8 176.36(10) . . . . ?
P Co S1' C8 -49.94(11) . . . . ?
S2' Co S1' C8 81.39(11) . . . . ?
S1 Co S1' C8 54.62(10) . . . . ?
S2 Co S1' C8 111.53(10) . . . . ?
S3 Co S1' C8 -167.06(11) . . . . ?
S3' Co S2' C12' -31.7(13) . . . . ?
S1' Co S2' C12' 64.5(13) . . . . ?
P Co S2' C12' -165.1(13) . . . . ?
S1 Co S2' C12' 80.4(13) . . . . ?
S2 Co S2' C12' -58.3(13) . . . . ?
S3 Co S2' C12' -2.6(13) . . . . ?
S3' Co S2' C13 84.35(11) . . . . ?
S1' Co S2' C13 -179.43(10) . . . . ?
P Co S2' C13 -49.01(11) . . . . ?
S1 Co S2' C13 -163.51(11) . . . . ?
S2 Co S2' C13 57.75(10) . . . . ?
S3 Co S2' C13 113.45(10) . . . . ?
S1' Co S3' C18 88.39(11) . . . . ?
P Co S3' C18 -44.06(12) . . . . ?
S2' Co S3' C18 -177.04(11) . . . . ?
S1 Co S3' C18 118.63(10) . . . . ?
S2 Co S3' C18 -160.97(12) . . . . ?
S3 Co S3' C18 59.42(11) . . . . ?
S1' Co S3' C17' -30.6(6) . . . . ?
P Co S3' C17' -163.1(5) . . . . ?
S2' Co S3' C17' 63.9(6) . . . . ?
S1 Co S3' C17' -0.4(6) . . . . ?
S2 Co S3' C17' 80.0(6) . . . . ?
S3 Co S3' C17' -59.6(6) . . . . ?
S3' Co P C27 82.05(10) . . . . ?
S1' Co P C27 -39.34(10) . . . . ?
S2' Co P C27 -157.30(9) . . . . ?
S1 Co P C27 -78.73(9) . . . . ?
S2 Co P C27 161.93(9) . . . . ?
S3 Co P C27 42.48(9) . . . . ?
S3' Co P C29 -156.88(13) . . . . ?
S1' Co P C29 81.73(14) . . . . ?
S2' Co P C29 -36.22(14) . . . . ?
S1 Co P C29 42.34(13) . . . . ?
S2 Co P C29 -77.00(13) . . . . ?
S3 Co P C29 163.56(13) . . . . ?
S3' Co P C28 -37.04(17) . . . . ?
S1' Co P C28 -158.43(17) . . . . ?
S2' Co P C28 83.62(17) . . . . ?
S1 Co P C28 162.19(17) . . . . ?
S2 Co P C28 42.84(17) . . . . ?
S3 Co P C28 -76.60(17) . . . . ?
C6 C1 C2 C3 0.3(3) . . . . ?
C1 C2 C3 C4 -0.8(4) . . . . ?
C2 C3 C4 C5 0.6(4) . . . . ?
C3 C4 C5 C6 0.3(4) . . . . ?
C2 C1 C6 C5 0.5(3) . . . . ?
C2 C1 C6 B -178.70(19) . . . . ?
C4 C5 C6 C1 -0.8(3) . . . . ?
C4 C5 C6 B 178.4(2) . . . . ?
C7' B C6 C1 -130.3(8) . . . . ?
C12 B C6 C1 -6.9(9) . . . . ?
C17 B C6 C1 112.7(5) . . . . ?
C17' B C6 C1 110.6(7) . . . . ?
C12' B C6 C1 -10.7(14) . . . . ?
C7 B C6 C1 -129.3(4) . . . . ?
C7' B C6 C5 50.6(8) . . . . ?
C12 B C6 C5 174.0(9) . . . . ?
C17 B C6 C5 -66.4(5) . . . . ?
C17' B C6 C5 -68.6(7) . . . . ?
C12' B C6 C5 170.2(14) . . . . ?
C7 B C6 C5 51.5(5) . . . . ?
C7 S1 C8 C11' 126.2(5) . . . . ?
Co S1 C8 C11' -111.6(3) . . . . ?
C7 S1 C8 C9' 17.0(5) . . . . ?
Co S1 C8 C9' 139.1(3) . . . . ?
C7 S1 C8 C11 -52.8(5) . . . . ?
Co S1 C8 C11 69.3(2) . . . . ?
C7 S1 C8 C10 -177.8(4) . . . . ?
Co S1 C8 C10 -55.7(2) . . . . ?
C7 S1 C8 C10' -131.9(5) . . . . ?
Co S1 C8 C10' -9.7(3) . . . . ?
C7 S1 C8 C9 67.3(4) . . . . ?
Co S1 C8 C9 -170.53(18) . . . . ?
C7 S1 C8 S1' -64.9(4) . . . . ?
Co S1 C8 S1' 57.24(8) . . . . ?
C7' S1' C8 C11' 67.6(8) . . . . ?
Co S1' C8 C11' -47.4(3) . . . . ?
C7' S1' C8 C9' -60.6(8) . . . . ?
Co S1' C8 C9' -175.7(3) . . . . ?
C7' S1' C8 C11 -112.1(8) . . . . ?
Co S1' C8 C11 132.86(19) . . . . ?
C7' S1' C8 C10 139.5(8) . . . . ?
Co S1' C8 C10 24.4(3) . . . . ?
C7' S1' C8 C10' -176.0(8) . . . . ?
Co S1' C8 C10' 69.0(3) . . . . ?
C7' S1' C8 C9 -10.5(8) . . . . ?
Co S1' C8 C9 -125.5(2) . . . . ?
C7' S1' C8 S1 56.4(8) . . . . ?
Co S1' C8 S1 -58.65(9) . . . . ?
C7' B C7 S1 -34(16) . . . . ?
C12 B C7 S1 38.5(10) . . . . ?
C6 B C7 S1 158.0(4) . . . . ?
C17 B C7 S1 -88.3(8) . . . . ?
C17' B C7 S1 -85.2(9) . . . . ?
C12' B C7 S1 38.7(13) . . . . ?
C8 S1 C7 B 165.4(5) . . . . ?
Co S1 C7 B 38.5(7) . . . . ?
C12 B C7' S1' 82.4(15) . . . . ?
C6 B C7' S1' -156.1(10) . . . . ?
C17 B C7' S1' -41.5(16) . . . . ?
C17' B C7' S1' -38.5(16) . . . . ?
C12' B C7' S1' 82.9(18) . . . . ?
C7 B C7' S1' -169(17) . . . . ?
C8 S1' C7' B -156.0(11) . . . . ?
Co S1' C7' B -32.9(15) . . . . ?
C12' S2' C13 C14' -54.1(12) . . . . ?
Co S2' C13 C14' -172.5(3) . . . . ?
C12' S2' C13 C15 134.2(12) . . . . ?
Co S2' C13 C15 15.8(3) . . . . ?
C12' S2' C13 C16 -118.9(12) . . . . ?
Co S2' C13 C16 122.7(3) . . . . ?
C12' S2' C13 C16' 77.0(13) . . . . ?
Co S2' C13 C16' -41.4(4) . . . . ?
C12' S2' C13 C14 -17.7(12) . . . . ?
Co S2' C13 C14 -136.1(3) . . . . ?
C12' S2' C13 C15' -168.5(12) . . . . ?
Co S2' C13 C15' 73.1(4) . . . . ?
C12' S2' C13 S2 58.2(12) . . . . ?
Co S2' C13 S2 -60.16(9) . . . . ?
C12 S2 C13 C14' 25.0(8) . . . . ?
Co S2 C13 C14' 145.8(4) . . . . ?
C12 S2 C13 C15 173.9(8) . . . . ?
Co S2 C13 C15 -65.2(2) . . . . ?
C12 S2 C13 C16 -61.1(8) . . . . ?
Co S2 C13 C16 59.7(3) . . . . ?
C12 S2 C13 C16' 134.3(9) . . . . ?
Co S2 C13 C16' -104.9(4) . . . . ?
C12 S2 C13 C14 58.5(8) . . . . ?
Co S2 C13 C14 179.28(19) . . . . ?
C12 S2 C13 C15' -127.1(9) . . . . ?
Co S2 C13 C15' -6.3(4) . . . . ?
C12 S2 C13 S2' -64.0(8) . . . . ?
Co S2 C13 S2' 56.80(9) . . . . ?
C7' B C12 S2 -81.0(15) . . . . ?
C6 B C12 S2 157.3(8) . . . . ?
C17 B C12 S2 41.6(14) . . . . ?
C17' B C12 S2 40.6(14) . . . . ?
C12' B C12 S2 -87(26) . . . . ?
C7 B C12 S2 -85.3(13) . . . . ?
C13 S2 C12 B 159.0(10) . . . . ?
Co S2 C12 B 35.5(14) . . . . ?
C7' B C12' S2' -39(2) . . . . ?
C12 B C12' S2' 135(28) . . . . ?
C6 B C12' S2' -159.4(14) . . . . ?
C17 B C12' S2' 82(2) . . . . ?
C17' B C12' S2' 81(2) . . . . ?
C7 B C12' S2' -43(2) . . . . ?
C13 S2' C12' B -156.0(17) . . . . ?
Co S2' C12' B -32(2) . . . . ?
C17' S3' C18 C21' 60.3(6) . . . . ?
Co S3' C18 C21' -61.2(3) . . . . ?
C17' S3' C18 C21 -123.0(6) . . . . ?
Co S3' C18 C21 115.51(19) . . . . ?
C17' S3' C18 C20 132.0(6) . . . . ?
Co S3' C18 C20 10.5(3) . . . . ?
C17' S3' C18 C19' -66.6(6) . . . . ?
Co S3' C18 C19' 172.0(3) . . . . ?
C17' S3' C18 C19 -20.1(6) . . . . ?
Co S3' C18 C19 -141.6(2) . . . . ?
C17' S3' C18 C20' 179.3(6) . . . . ?
Co S3' C18 C20' 57.8(3) . . . . ?
C17' S3' C18 S3 59.5(6) . . . . ?
Co S3' C18 S3 -61.97(9) . . . . ?
C17 S3 C18 C21' 114.6(5) . . . . ?
Co S3 C18 C21' -126.9(3) . . . . ?
C17 S3 C18 C21 -68.7(5) . . . . ?
Co S3 C18 C21 49.8(2) . . . . ?
C17 S3 C18 C20 168.5(5) . . . . ?
Co S3 C18 C20 -72.9(2) . . . . ?
C17 S3 C18 C19' 8.5(6) . . . . ?
Co S3 C18 C19' 127.0(4) . . . . ?
C17 S3 C18 C19 51.5(5) . . . . ?
Co S3 C18 C19 170.0(2) . . . . ?
C17 S3 C18 C20' -142.2(5) . . . . ?
Co S3 C18 C20' -23.7(3) . . . . ?
C17 S3 C18 S3' -66.2(4) . . . . ?
Co S3 C18 S3' 52.36(9) . . . . ?
C7' B C17 S3 38.6(12) . . . . ?
C12 B C17 S3 -85.9(10) . . . . ?
C6 B C17 S3 156.0(6) . . . . ?
C17' B C17 S3 -67(18) . . . . ?
C12' B C17 S3 -82.5(14) . . . . ?
C7 B C17 S3 42.1(9) . . . . ?
C18 S3 C17 B 156.8(6) . . . . ?
Co S3 C17 B 33.9(8) . . . . ?
C7' B C17' S3' 79.5(13) . . . . ?
C12 B C17' S3' -43.7(13) . . . . ?
C6 B C17' S3' -161.5(7) . . . . ?
C17 B C17' S3' 155(19) . . . . ?
C12' B C17' S3' -40.3(16) . . . . ?
C7 B C17' S3' 82.9(11) . . . . ?
C18 S3' C17' B -163.5(8) . . . . ?
Co S3' C17' B -33.0(11) . . . . ?
C27 C22 C23 C24 -0.3(5) . . . . ?
C22 C23 C24 C25 0.8(5) . . . . ?
C23 C24 C25 C26 -0.5(5) . . . . ?
C24 C25 C26 C27 -0.4(5) . . . . ?
C23 C22 C27 C26 -0.6(4) . . . . ?
C23 C22 C27 P 178.9(2) . . . . ?
C25 C26 C27 C22 0.9(4) . . . . ?
C25 C26 C27 P -178.6(2) . . . . ?
C29 P C27 C22 -133.3(2) . . . . ?
C28 P C27 C22 122.3(2) . . . . ?
Co P C27 C22 -4.7(2) . . . . ?
C29 P C27 C26 46.2(2) . . . . ?
C28 P C27 C26 -58.2(2) . . . . ?
Co P C27 C26 174.77(18) . . . . ?
C35 C30 C31 C32 0.0 . . . . ?
C30 C31 C32 C33 0.0 . . . . ?
C31 C32 C33 C34 0.0 . . . . ?
C32 C33 C34 C35 0.0 . . . . ?
C33 C34 C35 C30 0.0 . . . . ?
C31 C30 C35 C34 0.0 . . . . ?
